data_7709294
loop_
_publ_author_name
'Helling, Christoph'
'Ganesamoorthy, Chelladurai'
'W\"olper, Christoph'
'Schulz, Stephan'

_publ_section_title
;
 Geminal C-Cl and Si-Cl bond activation of chloromethanes and
 chlorosilanes by gallanediyl LGa.
;
_journal_issue 5
_journal_name_full 'Dalton transactions (Cambridge, England : 2003)'
_journal_page_first 2050
_journal_page_last 2058
_journal_paper_doi 10.1039/d1dt04192d
_journal_volume 51
_journal_year 2022
_chemical_formula_sum 'C29 H42 Cl3 Ga N2 Si'
_chemical_formula_weight 622.80
_space_group_crystal_system orthorhombic
_space_group_IT_number 62
_space_group_name_Hall '-P 2ac 2n'
_space_group_name_H-M_alt 'P n m a'
_atom_sites_solution_hydrogens mixed
_atom_sites_solution_primary direct
_atom_sites_solution_secondary difmap
_audit_creation_method SHELXL-2017/1
_audit_update_record
;
2021-12-08 deposited with the CCDC.	2022-01-12 downloaded from the CCDC.
;
_cell_angle_alpha 90
_cell_angle_beta 90
_cell_angle_gamma 90
_cell_formula_units_Z 4
_cell_length_a 15.7276(13)
_cell_length_b 21.0688(17)
_cell_length_c 9.4846(8)
_cell_measurement_reflns_used 9506
_cell_measurement_temperature 100(2)
_cell_measurement_theta_max 33.00
_cell_measurement_theta_min 2.35
_cell_volume 3142.8(4)
_computing_cell_refinement 'BRUKER APEX2(v2009.5-1)'
_computing_data_collection 'BRUKER APEX2(v2009.5-1)'
_computing_data_reduction 'BRUKER APEX2(v2009.5-1)'
_computing_molecular_graphics 'ORTEP/PLATON (Spek)'
_computing_publication_material 'BRUKER AXS SHELXTL (c) 2008 / Vers. 2008/4'
_computing_structure_refinement 'SHELXL-2017/1 (Sheldrick, 2017)'
_computing_structure_solution 'BRUKER APEX2(v2009.5-1)'
_diffrn_ambient_temperature 100(2)
_diffrn_detector_area_resol_mean 512
_diffrn_measured_fraction_theta_full 1.000
_diffrn_measured_fraction_theta_max 0.985
_diffrn_measurement_device_type 'Bruker D8 KAPPA II (APEX II detector)'
_diffrn_measurement_method 'Data collection strategy APEX 2/COSMO'
_diffrn_radiation_monochromator 'Triumph Goebel mirror'
_diffrn_radiation_source 'fine-focus sealed tube'
_diffrn_radiation_type MoK\a
_diffrn_radiation_wavelength 0.71073
_diffrn_reflns_av_R_equivalents 0.0261
_diffrn_reflns_av_unetI/netI 0.0114
_diffrn_reflns_Laue_measured_fraction_full 1.000
_diffrn_reflns_Laue_measured_fraction_max 0.985
_diffrn_reflns_limit_h_max 23
_diffrn_reflns_limit_h_min -18
_diffrn_reflns_limit_k_max 32
_diffrn_reflns_limit_k_min -30
_diffrn_reflns_limit_l_max 14
_diffrn_reflns_limit_l_min -14
_diffrn_reflns_number 100125
_diffrn_reflns_point_group_measured_fraction_full 1.000
_diffrn_reflns_point_group_measured_fraction_max 0.985
_diffrn_reflns_theta_full 25.242
_diffrn_reflns_theta_max 33.221
_diffrn_reflns_theta_min 1.933
_exptl_absorpt_coefficient_mu 1.189
_exptl_absorpt_correction_T_max 0.75
_exptl_absorpt_correction_T_min 0.64
_exptl_absorpt_correction_type multi-scan
_exptl_absorpt_process_details
; 
 SADABS
 R.H. Blessing, Acta Cryst. (1995) A51 33-38 
;
_exptl_crystal_colour colourless
_exptl_crystal_density_diffrn 1.316
_exptl_crystal_description tablet
_exptl_crystal_F_000 1304
_exptl_crystal_size_max 0.242
_exptl_crystal_size_mid 0.232
_exptl_crystal_size_min 0.216
_refine_diff_density_max 1.182
_refine_diff_density_min -1.015
_refine_diff_density_rms 0.066
_refine_ls_extinction_method none
_refine_ls_goodness_of_fit_ref 1.089
_refine_ls_hydrogen_treatment mixed
_refine_ls_matrix_type full
_refine_ls_number_parameters 207
_refine_ls_number_reflns 6080
_refine_ls_number_restraints 7
_refine_ls_restrained_S_all 1.091
_refine_ls_R_factor_all 0.0385
_refine_ls_R_factor_gt 0.0309
_refine_ls_shift/su_max 0.001
_refine_ls_shift/su_mean 0.000
_refine_ls_structure_factor_coef Fsqd
_refine_ls_weighting_details 'w=1/[\s^2^(Fo^2^)+(0.0354P)^2^+1.9275P] where P=(Fo^2^+2Fc^2^)/3'
_refine_ls_weighting_scheme calc
_refine_ls_wR_factor_gt 0.0764
_refine_ls_wR_factor_ref 0.0823
_reflns_Friedel_coverage 0.000
_reflns_number_gt 5350
_reflns_number_total 6080
_reflns_threshold_expression 'I > 2\s(I)'
_cod_data_source_file d1dt04192d2.cif
_cod_data_source_block cg_051m
_cod_depositor_comments
;
The following automatic conversions were performed:

data item '_atom_sites_solution_secondary' value 'diffmap' was
changed to 'difmap'.

Automatic conversion script
Id: cif_fix_values 7556 2019-12-06 15:28:31Z antanas 

 Adding full bibliography for 7709288--7709294.cif.
;
_cod_database_code 7709294
_shelx_shelxl_version_number 2017/1
_shelx_space_group_comment
;
The symmetry employed for this shelxl refinement is uniquely defined
by the following loop, which should always be used as a source of
symmetry information in preference to the above space-group names.
They are only intended as comments.
;
_shelx_estimated_absorpt_t_min 0.762
_shelx_estimated_absorpt_t_max 0.783

loop_
_space_group_symop_operation_xyz
'x, y, z'
'-x+1/2, -y, z+1/2'
'-x, y+1/2, -z'
'x+1/2, -y+1/2, -z+1/2'
'-x, -y, -z'
'x-1/2, y, -z-1/2'
'x, -y-1/2, z'
'-x-1/2, y-1/2, z-1/2'

loop_
_atom_site_label
_atom_site_type_symbol
_atom_site_fract_x
_atom_site_fract_y
_atom_site_fract_z
_atom_site_U_iso_or_equiv
_atom_site_adp_type
_atom_site_occupancy
_atom_site_site_symmetry_order
_atom_site_calc_flag
_atom_site_refinement_flags_posn
_atom_site_refinement_flags_adp
_atom_site_refinement_flags_occupancy
_atom_site_disorder_assembly
_atom_site_disorder_group
Ga1 Ga 0.11182(2) 0.750000 0.80208(2) 0.01514(5) Uani 1 2 d S T P . .
Cl1 Cl 0.03052(3) 0.750000 0.61312(4) 0.02675(9) Uani 1 2 d S T P . .
Cl2 Cl 0.28001(3) 0.67078(2) 0.61283(6) 0.05516(14) Uani 1 1 d . . . . .
Si1 Si 0.25738(3) 0.750000 0.73312(6) 0.02480(10) Uani 1 2 d S T P . .
N1 N 0.07439(6) 0.68114(4) 0.92073(10) 0.01680(16) Uani 1 1 d . . . . .
C1 C 0.00949(8) 0.69008(5) 1.00902(12) 0.0198(2) Uani 1 1 d . . . . .
C2 C -0.02431(11) 0.750000 1.04086(18) 0.0223(3) Uani 1 2 d S T P . .
H2 H -0.076825 0.750001 1.090343 0.027 Uiso 1 2 calc R U P . .
C3 C -0.02984(10) 0.63372(6) 1.08165(15) 0.0297(3) Uani 1 1 d . . . . .
H3A H -0.063784 0.609518 1.013706 0.044 Uiso 1 1 calc R U . . .
H3B H -0.066499 0.648407 1.158574 0.044 Uiso 1 1 calc R U . . .
H3C H 0.015167 0.606565 1.119947 0.044 Uiso 1 1 calc R U . . .
C4 C 0.11416(7) 0.61944(5) 0.91210(13) 0.01974(19) Uani 1 1 d . . . . .
C5 C 0.08234(9) 0.57308(6) 0.82012(13) 0.0238(2) Uani 1 1 d . . . . .
C6 C 0.12298(10) 0.51384(6) 0.81842(16) 0.0328(3) Uani 1 1 d . . . . .
H6 H 0.102719 0.481697 0.756728 0.039 Uiso 1 1 calc R U . . .
C7 C 0.19141(11) 0.50124(6) 0.90391(19) 0.0394(4) Uani 1 1 d . . . . .
H7 H 0.217045 0.460412 0.902602 0.047 Uiso 1 1 calc R U . . .
C8 C 0.22285(10) 0.54775(7) 0.9915(2) 0.0403(4) Uani 1 1 d . . . . .
H8 H 0.270648 0.538753 1.049356 0.048 Uiso 1 1 calc R U . . .
C9 C 0.18569(9) 0.60804(6) 0.99681(17) 0.0316(3) Uani 1 1 d D . . . .
C10 C 0.00771(10) 0.58441(6) 0.72306(14) 0.0285(3) Uani 1 1 d . . . . .
H10 H -0.015789 0.627537 0.743625 0.034 Uiso 1 1 calc R U . . .
C11 C 0.03812(13) 0.58348(7) 0.56891(15) 0.0403(4) Uani 1 1 d . . . . .
H11A H -0.010056 0.592157 0.506274 0.061 Uiso 1 1 calc R U . . .
H11B H 0.061904 0.541652 0.546825 0.061 Uiso 1 1 calc R U . . .
H11C H 0.081879 0.616031 0.555432 0.061 Uiso 1 1 calc R U . . .
C12 C -0.06346(11) 0.53560(8) 0.74578(19) 0.0397(3) Uani 1 1 d . . . . .
H12A H -0.112454 0.546705 0.686907 0.060 Uiso 1 1 calc R U . . .
H12B H -0.080462 0.535646 0.845186 0.060 Uiso 1 1 calc R U . . .
H12C H -0.042881 0.493286 0.719759 0.060 Uiso 1 1 calc R U . . .
C13 C 0.2102(6) 0.6583(3) 1.1136(11) 0.0306(14) Uani 0.49(2) 1 d D . P A 1
H13 H 0.192822 0.700821 1.076471 0.037 Uiso 0.49(2) 1 calc R U P A 1
C14 C 0.3070(6) 0.6602(4) 1.1314(16) 0.050(2) Uani 0.49(2) 1 d D . P A 1
H14A H 0.333890 0.665751 1.039082 0.075 Uiso 0.49(2) 1 calc R U P A 1
H14B H 0.326401 0.620249 1.173616 0.075 Uiso 0.49(2) 1 calc R U P A 1
H14C H 0.322526 0.695646 1.193045 0.075 Uiso 0.49(2) 1 calc R U P A 1
C15 C 0.1670(7) 0.6506(4) 1.2570(11) 0.0454(17) Uani 0.49(2) 1 d D . P A 1
H15A H 0.106129 0.659430 1.247687 0.068 Uiso 0.49(2) 1 calc R U P A 1
H15B H 0.192298 0.680322 1.324492 0.068 Uiso 0.49(2) 1 calc R U P A 1
H15C H 0.175059 0.607022 1.290721 0.068 Uiso 0.49(2) 1 calc R U P A 1
C13' C 0.2314(6) 0.6587(3) 1.0757(10) 0.0313(12) Uani 0.51(2) 1 d D . P A 2
H13' H 0.216276 0.700279 1.031159 0.038 Uiso 0.51(2) 1 calc R U P A 2
C14' C 0.3282(6) 0.6535(3) 1.0765(13) 0.0455(17) Uani 0.51(2) 1 d D . P A 2
H14D H 0.348988 0.649841 0.979377 0.068 Uiso 0.51(2) 1 calc R U P A 2
H14E H 0.345264 0.615907 1.130206 0.068 Uiso 0.51(2) 1 calc R U P A 2
H14F H 0.352589 0.691535 1.120288 0.068 Uiso 0.51(2) 1 calc R U P A 2
C15' C 0.1953(9) 0.6589(3) 1.2241(8) 0.0487(16) Uani 0.51(2) 1 d D . P A 2
H15D H 0.134816 0.669858 1.220781 0.073 Uiso 0.51(2) 1 calc R U P A 2
H15E H 0.225784 0.690191 1.281408 0.073 Uiso 0.51(2) 1 calc R U P A 2
H15F H 0.202129 0.616644 1.265921 0.073 Uiso 0.51(2) 1 calc R U P A 2
H1 H 0.319(2) 0.750000 0.834(3) 0.051(9) Uiso 1 2 d S . P . .

loop_
_atom_site_aniso_label
_atom_site_aniso_U_11
_atom_site_aniso_U_22
_atom_site_aniso_U_33
_atom_site_aniso_U_23
_atom_site_aniso_U_13
_atom_site_aniso_U_12
Ga1 0.01796(8) 0.01326(7) 0.01421(8) 0.000 0.00028(5) 0.000
Cl1 0.0353(2) 0.02454(18) 0.02037(17) 0.000 -0.00944(15) 0.000
Cl2 0.0437(2) 0.0414(2) 0.0804(3) -0.0224(2) 0.0269(2) -0.00003(17)
Si1 0.0196(2) 0.0296(2) 0.0252(2) 0.000 0.00195(17) 0.000
N1 0.0221(4) 0.0118(3) 0.0165(4) -0.0002(3) 0.0001(3) 0.0004(3)
C1 0.0258(5) 0.0144(4) 0.0192(4) 0.0007(3) 0.0037(4) -0.0015(4)
C2 0.0265(7) 0.0158(6) 0.0247(7) 0.000 0.0090(6) 0.000
C3 0.0423(7) 0.0161(5) 0.0305(6) 0.0028(4) 0.0148(5) -0.0021(5)
C4 0.0235(5) 0.0121(4) 0.0237(5) 0.0013(4) 0.0032(4) 0.0012(4)
C5 0.0313(6) 0.0148(4) 0.0251(5) -0.0021(4) 0.0093(4) -0.0019(4)
C6 0.0454(8) 0.0146(5) 0.0384(7) -0.0032(5) 0.0178(6) 0.0008(5)
C7 0.0406(8) 0.0169(5) 0.0606(10) 0.0064(6) 0.0193(7) 0.0097(5)
C8 0.0316(7) 0.0224(6) 0.0667(11) 0.0145(6) -0.0013(7) 0.0067(5)
C9 0.0316(6) 0.0172(5) 0.0460(8) 0.0071(5) -0.0086(6) 0.0016(4)
C10 0.0394(7) 0.0198(5) 0.0262(6) -0.0055(4) 0.0009(5) -0.0085(5)
C11 0.0659(11) 0.0302(7) 0.0249(6) -0.0068(5) 0.0034(7) -0.0131(7)
C12 0.0464(9) 0.0311(7) 0.0415(8) -0.0068(6) 0.0005(7) -0.0166(6)
C13 0.029(3) 0.0220(14) 0.041(3) 0.0080(18) -0.017(2) -0.0001(16)
C14 0.039(3) 0.044(3) 0.068(5) 0.019(3) -0.024(3) -0.007(2)
C15 0.055(4) 0.048(3) 0.034(3) -0.007(2) -0.012(2) 0.005(3)
C13' 0.035(3) 0.0227(13) 0.036(3) 0.0085(15) -0.010(2) 0.0006(16)
C14' 0.037(3) 0.0373(19) 0.062(4) 0.010(2) -0.026(3) 0.0020(18)
C15' 0.068(5) 0.045(2) 0.033(3) 0.0016(18) -0.008(3) 0.000(3)

loop_
_atom_type_symbol
_atom_type_description
_atom_type_scat_dispersion_real
_atom_type_scat_dispersion_imag
_atom_type_scat_source
C C 0.0033 0.0016 'International Tables Vol C Tables 4.2.6.8 and 6.1.1.4'
H H 0.0000 0.0000 'International Tables Vol C Tables 4.2.6.8 and 6.1.1.4'
N N 0.0061 0.0033 'International Tables Vol C Tables 4.2.6.8 and 6.1.1.4'
Si Si 0.0817 0.0704 'International Tables Vol C Tables 4.2.6.8 and 6.1.1.4'
Cl Cl 0.1484 0.1585 'International Tables Vol C Tables 4.2.6.8 and 6.1.1.4'
Ga Ga 0.2307 1.6083 'International Tables Vol C Tables 4.2.6.8 and 6.1.1.4'

loop_
_geom_angle_atom_site_label_1
_geom_angle_atom_site_label_2
_geom_angle_atom_site_label_3
_geom_angle
_geom_angle_site_symmetry_1
_geom_angle_site_symmetry_3
_geom_angle_publ_flag
N1 Ga1 N1 97.60(6) 7_575 . ?
N1 Ga1 Cl1 107.33(3) 7_575 . ?
N1 Ga1 Cl1 107.33(3) . . ?
N1 Ga1 Si1 117.00(3) 7_575 . ?
N1 Ga1 Si1 117.00(3) . . ?
Cl1 Ga1 Si1 109.56(2) . . ?
Cl2 Si1 Cl2 108.79(4) 7_575 . ?
Cl2 Si1 Ga1 108.63(2) 7_575 . ?
Cl2 Si1 Ga1 108.63(2) . . ?
C1 N1 C4 119.60(9) . . ?
C1 N1 Ga1 119.60(7) . . ?
C4 N1 Ga1 120.78(7) . . ?
N1 C1 C2 123.53(11) . . ?
N1 C1 C3 119.36(10) . . ?
C2 C1 C3 117.10(11) . . ?
C1 C2 C1 128.32(15) 7_575 . ?
C5 C4 C9 121.55(11) . . ?
C5 C4 N1 120.50(11) . . ?
C9 C4 N1 117.94(11) . . ?
C4 C5 C6 117.68(13) . . ?
C4 C5 C10 123.12(11) . . ?
C6 C5 C10 119.20(12) . . ?
C7 C6 C5 121.50(14) . . ?
C6 C7 C8 120.00(12) . . ?
C7 C8 C9 121.21(15) . . ?
C8 C9 C4 118.01(14) . . ?
C8 C9 C13' 117.9(3) . . ?
C4 C9 C13' 123.5(3) . . ?
C8 C9 C13 122.2(2) . . ?
C4 C9 C13 118.8(3) . . ?
C5 C10 C12 112.02(12) . . ?
C5 C10 C11 109.60(13) . . ?
C12 C10 C11 110.58(12) . . ?
C15 C13 C14 110.2(5) . . ?
C15 C13 C9 116.4(5) . . ?
C14 C13 C9 109.7(4) . . ?
C9 C13' C15' 106.7(4) . . ?
C9 C13' C14' 115.6(5) . . ?
C15' C13' C14' 111.6(5) . . ?

loop_
_geom_bond_atom_site_label_1
_geom_bond_atom_site_label_2
_geom_bond_distance
_geom_bond_site_symmetry_2
_geom_bond_publ_flag
Ga1 N1 1.9281(9) 7_575 ?
Ga1 N1 1.9281(9) . ?
Ga1 Cl1 2.2016(5) . ?
Ga1 Si1 2.3809(6) . ?
Cl2 Si1 2.0528(5) . ?
N1 C1 1.3337(15) . ?
N1 C4 1.4449(14) . ?
C1 C2 1.4026(13) . ?
C1 C3 1.5057(16) . ?
C4 C5 1.4021(17) . ?
C4 C9 1.4032(18) . ?
C5 C6 1.4024(18) . ?
C5 C10 1.511(2) . ?
C6 C7 1.373(3) . ?
C7 C8 1.377(3) . ?
C8 C9 1.3991(19) . ?
C9 C13' 1.489(6) . ?
C9 C13 1.580(7) . ?
C10 C12 1.535(2) . ?
C10 C11 1.538(2) . ?
C13 C15 1.529(7) . ?
C13 C14 1.532(7) . ?
C13' C15' 1.518(6) . ?
C13' C14' 1.528(7) . ?
